data_7152341
loop_
_publ_author_name
'Guan, Yifu'
'Zhang, Hongbin'
'Pan, Chengxue'
'Wang, Jia'
'Huang, Rong'
'Li, Qilin'

_publ_section_title
;
 Flexible synthesis of montanine-like alkaloids: revisiting the structure
 of montabuphine
;
_journal_issue 19
_journal_name_full 'Organic &amp; Biomolecular Chemistry'
_journal_page_first 3812
_journal_paper_doi 10.1039/c2ob25374g
_journal_volume 10
_journal_year 2012
_chemical_formula_moiety 'C22 H23 N O6 S, C H4 O'
_chemical_formula_sum 'C23 H27 N O7 S'
_chemical_formula_weight 461.52
_chemical_name_systematic
;
?
;
_space_group_IT_number 2
_symmetry_cell_setting triclinic
_symmetry_space_group_name_Hall '-P 1'
_symmetry_space_group_name_H-M 'P -1'
_atom_sites_solution_hydrogens geom
_atom_sites_solution_primary direct
_atom_sites_solution_secondary difmap
_audit_creation_method SHELXL-97
_cell_angle_alpha 117.873(2)
_cell_angle_beta 91.857(2)
_cell_angle_gamma 110.815(2)
_cell_formula_units_Z 2
_cell_length_a 9.4618(12)
_cell_length_b 11.8536(15)
_cell_length_c 12.1246(15)
_cell_measurement_reflns_used 7431
_cell_measurement_temperature 100(2)
_cell_measurement_theta_max 28.38
_cell_measurement_theta_min 2.37
_cell_volume 1090.7(2)
_computing_cell_refinement 'Bruker SAINT'
_computing_data_collection 'Bruker APEX2'
_computing_data_reduction 'Bruker SAINT'
_computing_molecular_graphics 'Bruker SHELXTL'
_computing_publication_material 'Bruker SHELXTL'
_computing_structure_refinement 'SHELXL-97 (Sheldrick, 2008)'
_computing_structure_solution 'SHELXS-97 (Sheldrick, 2008)'
_diffrn_ambient_temperature 100(2)
_diffrn_measured_fraction_theta_full 0.992
_diffrn_measured_fraction_theta_max 0.992
_diffrn_measurement_device_type 'Bruker APEX-II CCD'
_diffrn_measurement_method '\f and \w scans'
_diffrn_radiation_monochromator graphite
_diffrn_radiation_source 'fine-focus sealed tube'
_diffrn_radiation_type MoK\a
_diffrn_radiation_wavelength 0.71073
_diffrn_reflns_av_R_equivalents 0.0226
_diffrn_reflns_av_sigmaI/netI 0.0279
_diffrn_reflns_limit_h_max 12
_diffrn_reflns_limit_h_min -12
_diffrn_reflns_limit_k_max 15
_diffrn_reflns_limit_k_min -15
_diffrn_reflns_limit_l_max 16
_diffrn_reflns_limit_l_min -16
_diffrn_reflns_number 14264
_diffrn_reflns_theta_full 28.41
_diffrn_reflns_theta_max 28.41
_diffrn_reflns_theta_min 1.96
_exptl_absorpt_coefficient_mu 0.194
_exptl_absorpt_correction_T_max 0.9585
_exptl_absorpt_correction_T_min 0.9176
_exptl_absorpt_correction_type multi-scan
_exptl_absorpt_process_details sadabs
_exptl_crystal_colour colourless
_exptl_crystal_density_diffrn 1.405
_exptl_crystal_density_method 'not measured'
_exptl_crystal_description prism
_exptl_crystal_F_000 488
_exptl_crystal_size_max 0.45
_exptl_crystal_size_mid 0.30
_exptl_crystal_size_min 0.22
_refine_diff_density_max 0.436
_refine_diff_density_min -0.479
_refine_diff_density_rms 0.067
_refine_ls_extinction_method none
_refine_ls_goodness_of_fit_ref 1.050
_refine_ls_hydrogen_treatment mixed
_refine_ls_matrix_type full
_refine_ls_number_parameters 297
_refine_ls_number_reflns 5452
_refine_ls_number_restraints 0
_refine_ls_restrained_S_all 1.050
_refine_ls_R_factor_all 0.0453
_refine_ls_R_factor_gt 0.0365
_refine_ls_shift/su_max 0.001
_refine_ls_shift/su_mean 0.000
_refine_ls_structure_factor_coef Fsqd
_refine_ls_weighting_details 'calc w=1/[\s^2^(Fo^2^)+(0.0611P)^2^+0.4879P] where P=(Fo^2^+2Fc^2^)/3'
_refine_ls_weighting_scheme calc
_refine_ls_wR_factor_gt 0.1045
_refine_ls_wR_factor_ref 0.1118
_reflns_number_gt 4646
_reflns_number_total 5452
_reflns_threshold_expression >2sigma(I)
_cod_data_source_file c2ob25374g.txt
_cod_data_source_block mo_zhb_gyf_663_sad
_cod_depositor_comments
;
The following automatic conversions were performed:

'_symmetry_cell_setting' value 'Triclinic' changed to 'triclinic'
according to /home/saulius/struct/CIF-dictionaries/cif_core.dic
dictionary named 'cif_core.dic' version 2.4.1 from 2010-06-29.

Automatic conversion script
Id: cif_fix_values 1715 2011-07-08 13:25:40Z adriana 
;
_cod_database_code 7152341

loop_
_symmetry_equiv_pos_as_xyz
'x, y, z'
'-x, -y, -z'

loop_
_atom_site_label
_atom_site_type_symbol
_atom_site_fract_x
_atom_site_fract_y
_atom_site_fract_z
_atom_site_U_iso_or_equiv
_atom_site_adp_type
_atom_site_occupancy
_atom_site_symmetry_multiplicity
_atom_site_calc_flag
_atom_site_refinement_flags
S1 S 1.12555(4) 0.28405(3) 0.48684(3) 0.01686(9) Uani 1 1 d .
O1 O 0.31707(12) -0.27179(12) -0.21446(11) 0.0253(2) Uani 1 1 d .
O2 O 0.32268(12) -0.32341(13) -0.05208(12) 0.0285(3) Uani 1 1 d .
O3 O 1.03068(16) -0.36709(12) 0.03090(12) 0.0300(3) Uani 1 1 d .
O4 O 1.24921(12) -0.13985(11) 0.21790(10) 0.0209(2) Uani 1 1 d .
H4 H 1.3260 -0.0904 0.2816 0.031 Uiso 1 1 calc R
O5 O 1.24671(12) 0.27397(11) 0.55137(10) 0.0224(2) Uani 1 1 d .
O6 O 1.03468(12) 0.35368(11) 0.55954(10) 0.0218(2) Uani 1 1 d .
O7 O 0.47931(13) 0.97294(13) 0.59589(12) 0.0302(3) Uani 1 1 d .
H7 H 0.5050 0.9989 0.5431 0.045 Uiso 1 1 calc R
N1 N 1.00314(13) 0.12323(12) 0.38271(11) 0.0165(2) Uani 1 1 d .
C1 C 0.46051(16) -0.18753(15) -0.12803(13) 0.0188(3) Uani 1 1 d .
C2 C 0.46526(16) -0.21941(15) -0.03181(14) 0.0190(3) Uani 1 1 d .
C3 C 0.59606(17) -0.15623(15) 0.06357(14) 0.0192(3) Uani 1 1 d .
H3A H 0.5973 -0.1794 0.1286 0.023 Uiso 1 1 calc R
C4 C 0.72947(16) -0.05471(14) 0.06095(13) 0.0173(3) Uani 1 1 d .
C5 C 0.87851(16) 0.02053(14) 0.16227(13) 0.0165(3) Uani 1 1 d .
H5 H 0.9572 0.0887 0.1445 0.020 Uiso 1 1 calc R
C6 C 0.86389(16) 0.10199(14) 0.30119(13) 0.0180(3) Uani 1 1 d .
H6A H 0.8645 0.1933 0.3212 0.022 Uiso 1 1 calc R
H6B H 0.7666 0.0469 0.3144 0.022 Uiso 1 1 calc R
C7 C 1.20914(16) 0.36726(14) 0.40146(13) 0.0179(3) Uani 1 1 d .
C8 C 1.35071(17) 0.36951(15) 0.37139(14) 0.0204(3) Uani 1 1 d .
H8 H 1.4034 0.3283 0.3982 0.024 Uiso 1 1 calc R
C9 C 1.41405(17) 0.43241(15) 0.30199(14) 0.0226(3) Uani 1 1 d .
H9 H 1.5117 0.4358 0.2832 0.027 Uiso 1 1 calc R
C10 C 1.33703(18) 0.49070(15) 0.25921(14) 0.0230(3) Uani 1 1 d .
C11 C 1.4086(2) 0.56053(19) 0.18530(17) 0.0329(4) Uani 1 1 d .
H11A H 1.3341 0.5858 0.1548 0.049 Uiso 1 1 calc R
H11B H 1.4349 0.4955 0.1116 0.049 Uiso 1 1 calc R
H11C H 1.5033 0.6456 0.2416 0.049 Uiso 1 1 calc R
C12 C 1.06729(16) 0.02025(14) 0.30379(13) 0.0165(3) Uani 1 1 d .
H12 H 1.1710 0.0712 0.2935 0.020 Uiso 1 1 calc R
C13 C 0.95011(16) -0.06949(14) 0.17588(13) 0.0170(3) Uani 1 1 d .
C14 C 0.22351(18) -0.34470(18) -0.15896(16) 0.0285(3) Uani 1 1 d .
H14A H 0.1693 -0.4463 -0.2237 0.034 Uiso 1 1 calc R
H14B H 0.1440 -0.3087 -0.1292 0.034 Uiso 1 1 calc R
C15 C 0.58706(17) -0.08875(15) -0.13218(13) 0.0196(3) Uani 1 1 d .
H15 H 0.5833 -0.0659 -0.1973 0.024 Uiso 1 1 calc R
C16 C 0.72269(17) -0.02291(14) -0.03544(13) 0.0183(3) Uani 1 1 d .
H16 H 0.8131 0.0458 -0.0357 0.022 Uiso 1 1 calc R
C17 C 0.91036(17) -0.20626(15) 0.10053(14) 0.0205(3) Uani 1 1 d .
H17 H 0.8368 -0.2559 0.0206 0.025 Uiso 1 1 calc R
C18 C 0.97689(19) -0.28614(15) 0.13630(15) 0.0233(3) Uani 1 1 d .
H18 H 0.8919 -0.3523 0.1520 0.028 Uiso 1 1 calc R
C19 C 1.11087(19) -0.19110(16) 0.25703(15) 0.0233(3) Uani 1 1 d .
H19 H 1.1234 -0.2479 0.2939 0.028 Uiso 1 1 calc R
C20 C 1.08220(18) -0.06845(15) 0.35876(14) 0.0208(3) Uani 1 1 d .
H20A H 0.9855 -0.1047 0.3843 0.025 Uiso 1 1 calc R
H20B H 1.1699 -0.0101 0.4360 0.025 Uiso 1 1 calc R
C21 C 1.13113(17) 0.42736(15) 0.36193(14) 0.0211(3) Uani 1 1 d .
H21 H 1.0359 0.4277 0.3841 0.025 Uiso 1 1 calc R
C22 C 1.19473(18) 0.48655(16) 0.28978(15) 0.0239(3) Uani 1 1 d .
H22 H 1.1405 0.5250 0.2606 0.029 Uiso 1 1 calc R
C23 C 0.4265(2) 0.82387(19) 0.53365(18) 0.0327(4) Uani 1 1 d .
H23A H 0.5094 0.7977 0.4990 0.049 Uiso 1 1 calc R
H23B H 0.3345 0.7779 0.4634 0.049 Uiso 1 1 calc R
H23C H 0.3994 0.7939 0.5959 0.049 Uiso 1 1 calc R
H3 H 1.016(5) -0.435(3) 0.015(4) 0.102(14) Uiso 1 1 d .

loop_
_atom_site_aniso_label
_atom_site_aniso_U_11
_atom_site_aniso_U_22
_atom_site_aniso_U_33
_atom_site_aniso_U_23
_atom_site_aniso_U_13
_atom_site_aniso_U_12
S1 0.02003(17) 0.01715(16) 0.01610(16) 0.00906(13) 0.00598(12) 0.00966(13)
O1 0.0190(5) 0.0303(6) 0.0289(6) 0.0185(5) 0.0037(4) 0.0083(4)
O2 0.0158(5) 0.0377(6) 0.0428(7) 0.0307(6) 0.0076(5) 0.0081(5)
O3 0.0434(7) 0.0174(5) 0.0363(6) 0.0137(5) 0.0267(5) 0.0187(5)
O4 0.0222(5) 0.0228(5) 0.0211(5) 0.0117(4) 0.0086(4) 0.0119(4)
O5 0.0233(5) 0.0252(5) 0.0217(5) 0.0139(4) 0.0030(4) 0.0109(4)
O6 0.0264(5) 0.0196(5) 0.0193(5) 0.0077(4) 0.0098(4) 0.0123(4)
O7 0.0240(6) 0.0339(6) 0.0348(6) 0.0226(5) 0.0028(5) 0.0076(5)
N1 0.0191(5) 0.0162(5) 0.0178(5) 0.0088(4) 0.0070(4) 0.0107(4)
C1 0.0194(6) 0.0208(6) 0.0188(6) 0.0097(5) 0.0060(5) 0.0115(5)
C2 0.0171(6) 0.0203(6) 0.0249(7) 0.0140(6) 0.0104(5) 0.0098(5)
C3 0.0230(7) 0.0217(6) 0.0215(7) 0.0150(6) 0.0095(5) 0.0123(6)
C4 0.0215(6) 0.0156(6) 0.0173(6) 0.0085(5) 0.0069(5) 0.0101(5)
C5 0.0202(6) 0.0149(6) 0.0175(6) 0.0095(5) 0.0065(5) 0.0087(5)
C6 0.0195(6) 0.0175(6) 0.0181(6) 0.0080(5) 0.0049(5) 0.0103(5)
C7 0.0210(6) 0.0154(6) 0.0180(6) 0.0088(5) 0.0051(5) 0.0081(5)
C8 0.0216(7) 0.0199(6) 0.0217(7) 0.0106(6) 0.0058(5) 0.0109(5)
C9 0.0220(7) 0.0215(7) 0.0237(7) 0.0106(6) 0.0090(6) 0.0097(6)
C10 0.0266(7) 0.0203(7) 0.0205(7) 0.0112(6) 0.0060(6) 0.0070(6)
C11 0.0372(9) 0.0348(9) 0.0312(8) 0.0232(7) 0.0122(7) 0.0106(7)
C12 0.0223(6) 0.0169(6) 0.0179(6) 0.0108(5) 0.0102(5) 0.0131(5)
C13 0.0208(6) 0.0187(6) 0.0189(6) 0.0126(5) 0.0109(5) 0.0113(5)
C14 0.0204(7) 0.0346(8) 0.0275(8) 0.0179(7) 0.0058(6) 0.0058(6)
C15 0.0260(7) 0.0202(6) 0.0165(6) 0.0108(5) 0.0079(5) 0.0115(6)
C16 0.0224(7) 0.0165(6) 0.0173(6) 0.0092(5) 0.0079(5) 0.0083(5)
C17 0.0265(7) 0.0184(6) 0.0212(7) 0.0111(6) 0.0125(6) 0.0123(6)
C18 0.0335(8) 0.0187(6) 0.0299(8) 0.0161(6) 0.0208(6) 0.0172(6)
C19 0.0336(8) 0.0262(7) 0.0308(8) 0.0224(6) 0.0205(6) 0.0217(6)
C20 0.0290(7) 0.0245(7) 0.0227(7) 0.0172(6) 0.0131(6) 0.0178(6)
C21 0.0202(7) 0.0210(7) 0.0256(7) 0.0131(6) 0.0056(5) 0.0105(5)
C22 0.0242(7) 0.0232(7) 0.0281(7) 0.0166(6) 0.0036(6) 0.0093(6)
C23 0.0353(9) 0.0361(9) 0.0364(9) 0.0219(8) 0.0133(7) 0.0199(7)

loop_
_atom_type_symbol
_atom_type_description
_atom_type_scat_dispersion_real
_atom_type_scat_dispersion_imag
_atom_type_scat_source
C C 0.0033 0.0016 'International Tables Vol C Tables 4.2.6.8 and 6.1.1.4'
H H 0.0000 0.0000 'International Tables Vol C Tables 4.2.6.8 and 6.1.1.4'
N N 0.0061 0.0033 'International Tables Vol C Tables 4.2.6.8 and 6.1.1.4'
O O 0.0106 0.0060 'International Tables Vol C Tables 4.2.6.8 and 6.1.1.4'
S S 0.1246 0.1234 'International Tables Vol C Tables 4.2.6.8 and 6.1.1.4'

loop_
_geom_angle_atom_site_label_1
_geom_angle_atom_site_label_2
_geom_angle_atom_site_label_3
_geom_angle
O5 S1 O6 119.89(6)
O5 S1 N1 106.29(6)
O6 S1 N1 106.41(6)
O5 S1 C7 108.10(7)
O6 S1 C7 107.56(6)
N1 S1 C7 108.10(6)
C1 O1 C14 105.34(11)
C2 O2 C14 105.24(11)
C18 O3 H3 119(4)
C19 O4 H4 109.5
C23 O7 H7 109.5
C6 N1 C12 109.93(10)
C6 N1 S1 117.91(9)
C12 N1 S1 118.26(9)
C15 C1 O1 128.08(13)
C15 C1 C2 121.72(13)
O1 C1 C2 110.16(12)
C3 C2 O2 127.95(13)
C3 C2 C1 122.64(13)
O2 C2 C1 109.39(12)
C2 C3 C4 116.93(13)
C2 C3 H3A 121.5
C4 C3 H3A 121.5
C16 C4 C3 119.82(13)
C16 C4 C5 119.53(12)
C3 C4 C5 120.64(12)
C4 C5 C13 117.03(11)
C4 C5 C6 114.63(11)
C13 C5 C6 99.90(10)
C4 C5 H5 108.2
C13 C5 H5 108.2
C6 C5 H5 108.2
N1 C6 C5 104.45(10)
N1 C6 H6A 110.9
C5 C6 H6A 110.9
N1 C6 H6B 110.9
C5 C6 H6B 110.9
H6A C6 H6B 108.9
C8 C7 C21 120.46(13)
C8 C7 S1 119.73(11)
C21 C7 S1 119.79(11)
C9 C8 C7 119.42(13)
C9 C8 H8 120.3
C7 C8 H8 120.3
C8 C9 C10 121.24(14)
C8 C9 H9 119.4
C10 C9 H9 119.4
C9 C10 C22 118.38(13)
C9 C10 C11 120.57(14)
C22 C10 C11 121.02(14)
C10 C11 H11A 109.5
C10 C11 H11B 109.5
H11A C11 H11B 109.5
C10 C11 H11C 109.5
H11A C11 H11C 109.5
H11B C11 H11C 109.5
N1 C12 C13 102.61(10)
N1 C12 C20 113.76(11)
C13 C12 C20 111.22(11)
N1 C12 H12 109.7
C13 C12 H12 109.7
C20 C12 H12 109.7
C17 C13 C12 123.18(13)
C17 C13 C5 128.89(14)
C12 C13 C5 107.52(11)
O1 C14 O2 108.57(12)
O1 C14 H14A 110.0
O2 C14 H14A 110.0
O1 C14 H14B 110.0
O2 C14 H14B 110.0
H14A C14 H14B 108.4
C1 C15 C16 116.59(13)
C1 C15 H15 121.7
C16 C15 H15 121.7
C4 C16 C15 122.29(13)
C4 C16 H16 118.9
C15 C16 H16 118.9
C13 C17 C18 122.88(14)
C13 C17 H17 118.6
C18 C17 H17 118.6
O3 C18 C17 109.14(12)
O3 C18 C19 109.15(13)
C17 C18 C19 113.31(12)
O3 C18 H18 108.4
C17 C18 H18 108.4
C19 C18 H18 108.4
O4 C19 C20 110.29(12)
O4 C19 C18 107.06(11)
C20 C19 C18 111.87(12)
O4 C19 H19 109.2
C20 C19 H19 109.2
C18 C19 H19 109.2
C12 C20 C19 109.19(11)
C12 C20 H20A 109.8
C19 C20 H20A 109.8
C12 C20 H20B 109.8
C19 C20 H20B 109.8
H20A C20 H20B 108.3
C22 C21 C7 119.11(13)
C22 C21 H21 120.4
C7 C21 H21 120.4
C21 C22 C10 121.35(14)
C21 C22 H22 119.3
C10 C22 H22 119.3
O7 C23 H23A 109.5
O7 C23 H23B 109.5
H23A C23 H23B 109.5
O7 C23 H23C 109.5
H23A C23 H23C 109.5
H23B C23 H23C 109.5

loop_
_geom_bond_atom_site_label_1
_geom_bond_atom_site_label_2
_geom_bond_distance
S1 O5 1.4379(11)
S1 O6 1.4389(10)
S1 N1 1.6294(12)
S1 C7 1.7672(14)
O1 C1 1.3796(17)
O1 C14 1.4219(19)
O2 C2 1.3833(17)
O2 C14 1.4390(19)
O3 C18 1.4337(17)
O3 H3 0.69(3)
O4 C19 1.4325(17)
O4 H4 0.8400
O7 C23 1.429(2)
O7 H7 0.8400
N1 C6 1.4911(17)
N1 C12 1.4988(16)
C1 C15 1.367(2)
C1 C2 1.388(2)
C2 C3 1.367(2)
C3 C4 1.4147(19)
C3 H3A 0.9500
C4 C16 1.3915(19)
C4 C5 1.5042(19)
C5 C13 1.5153(18)
C5 C6 1.5420(18)
C5 H5 1.0000
C6 H6A 0.9900
C6 H6B 0.9900
C7 C8 1.394(2)
C7 C21 1.3972(19)
C8 C9 1.387(2)
C8 H8 0.9500
C9 C10 1.395(2)
C9 H9 0.9500
C10 C22 1.398(2)
C10 C11 1.510(2)
C11 H11A 0.9800
C11 H11B 0.9800
C11 H11C 0.9800
C12 C13 1.5079(19)
C12 C20 1.5246(18)
C12 H12 1.0000
C13 C17 1.3282(19)
C14 H14A 0.9900
C14 H14B 0.9900
C15 C16 1.402(2)
C15 H15 0.9500
C16 H16 0.9500
C17 C18 1.507(2)
C17 H17 0.9500
C18 C19 1.530(2)
C18 H18 1.0000
C19 C20 1.5277(19)
C19 H19 1.0000
C20 H20A 0.9900
C20 H20B 0.9900
C21 C22 1.388(2)
C21 H21 0.9500
C22 H22 0.9500
C23 H23A 0.9800
C23 H23B 0.9800
C23 H23C 0.9800

loop_
_geom_torsion_atom_site_label_1
_geom_torsion_atom_site_label_2
_geom_torsion_atom_site_label_3
_geom_torsion_atom_site_label_4
_geom_torsion
O5 S1 N1 C6 179.95(9)
O6 S1 N1 C6 51.09(11)
C7 S1 N1 C6 -64.20(11)
O5 S1 N1 C12 -43.77(11)
O6 S1 N1 C12 -172.62(9)
C7 S1 N1 C12 72.09(11)
C14 O1 C1 C15 -174.30(15)
C14 O1 C1 C2 8.03(16)
C14 O2 C2 C3 175.99(15)
C14 O2 C2 C1 -5.67(16)
C15 C1 C2 C3 -0.9(2)
O1 C1 C2 C3 176.97(13)
C15 C1 C2 O2 -179.31(13)
O1 C1 C2 O2 -1.47(16)
O2 C2 C3 C4 178.24(13)
C1 C2 C3 C4 0.1(2)
C2 C3 C4 C16 0.4(2)
C2 C3 C4 C5 179.81(12)
C16 C4 C5 C13 -122.06(13)
C3 C4 C5 C13 58.57(17)
C16 C4 C5 C6 121.44(13)
C3 C4 C5 C6 -57.93(16)
C12 N1 C6 C5 -19.46(13)
S1 N1 C6 C5 120.18(10)
C4 C5 C6 N1 160.88(11)
C13 C5 C6 N1 34.89(12)
O5 S1 C7 C8 20.33(13)
O6 S1 C7 C8 151.13(11)
N1 S1 C7 C8 -94.34(12)
O5 S1 C7 C21 -161.19(11)
O6 S1 C7 C21 -30.39(13)
N1 S1 C7 C21 84.14(12)
C21 C7 C8 C9 0.2(2)
S1 C7 C8 C9 178.65(11)
C7 C8 C9 C10 -1.5(2)
C8 C9 C10 C22 1.1(2)
C8 C9 C10 C11 179.17(14)
C6 N1 C12 C13 -4.74(13)
S1 N1 C12 C13 -144.23(9)
C6 N1 C12 C20 -124.99(13)
S1 N1 C12 C20 95.52(13)
N1 C12 C13 C17 -145.10(13)
C20 C12 C13 C17 -23.11(18)
N1 C12 C13 C5 28.14(13)
C20 C12 C13 C5 150.12(11)
C4 C5 C13 C17 8.9(2)
C6 C5 C13 C17 133.27(15)
C4 C5 C13 C12 -163.79(11)
C6 C5 C13 C12 -39.45(13)
C1 O1 C14 O2 -11.50(16)
C2 O2 C14 O1 10.66(17)
O1 C1 C15 C16 -176.41(13)
C2 C1 C15 C16 1.0(2)
C3 C4 C16 C15 -0.3(2)
C5 C4 C16 C15 -179.65(12)
C1 C15 C16 C4 -0.5(2)
C12 C13 C17 C18 0.9(2)
C5 C13 C17 C18 -170.79(13)
C13 C17 C18 O3 -130.38(15)
C13 C17 C18 C19 -8.53(19)
O3 C18 C19 O4 39.28(14)
C17 C18 C19 O4 -82.57(14)
O3 C18 C19 C20 160.21(11)
C17 C18 C19 C20 38.36(16)
N1 C12 C20 C19 166.70(12)
C13 C12 C20 C19 51.43(15)
O4 C19 C20 C12 58.55(16)
C18 C19 C20 C12 -60.49(15)
C8 C7 C21 C22 1.4(2)
S1 C7 C21 C22 -177.02(11)
C7 C21 C22 C10 -1.9(2)
C9 C10 C22 C21 0.6(2)
C11 C10 C22 C21 -177.48(14)
